data_2240535
loop_
_publ_author_name
'P\'erez-Redondo, Adri\'an'
'Varela-Izquierdo, V\'ictor'
'Y\'elamos, Carlos'

_publ_section_title
;
 Crystal structure of
 (1,3-di-<i>tert</i>-butyl-\h^5^-cyclopentadienyl)trimethylhafnium(IV)
;
_journal_coeditor_code WM5139
_journal_issue 5
_journal_name_full 'Acta Crystallographica Section E'
_journal_page_first m100
_journal_page_last m101
_journal_paper_doi 10.1107/S205698901500585X
_journal_volume 71
_journal_year 2015
_chemical_formula_iupac '[Hf (C H3)3 (C13 H21)]'
_chemical_formula_moiety 'C16 H30 Hf'
_chemical_formula_sum 'C16 H30 Hf'
_chemical_formula_weight 400.89
_chemical_name_systematic
;
(1,3-Di-<i>tert</i>-butyl-\h^5^-cyclopentadienyl)trimethylhafnium(IV)
;
_space_group_crystal_system monoclinic
_space_group_IT_number 14
_space_group_name_Hall '-P 2yn'
_space_group_name_H-M_alt 'P 1 21/n 1'
_symmetry_space_group_name_Hall '-P 2yn'
_symmetry_space_group_name_H-M 'P 1 21/n 1'
_atom_sites_solution_hydrogens geom
_atom_sites_solution_primary direct
_atom_sites_solution_secondary direct
_audit_conform_dict_name cif_core.dic
_audit_conform_dict_version 2.4.3
_audit_creation_method 'WinGX routine CIF_UPDATE'
_cell_angle_alpha 90
_cell_angle_beta 109.63(2)
_cell_angle_gamma 90
_cell_formula_units_Z 4
_cell_length_a 13.238(3)
_cell_length_b 9.613(2)
_cell_length_c 14.486(3)
_cell_measurement_reflns_used 117
_cell_measurement_temperature 200(2)
_cell_measurement_theta_max 21
_cell_measurement_theta_min 3
_cell_volume 1736.3(7)
_computing_cell_refinement
;
DIRAX (Duisenberg <i>et al.</i>, 2000)
;
_computing_data_collection
;
COLLECT (Nonius, 1998)
;
_computing_data_reduction
;
EvalCCD (Duisenberg <i>et al.</i>, 2003)
;
_computing_molecular_graphics
;
ORTEP-3 for Windows (Farrugia, 2012)
;
_computing_publication_material
;
WinGX (Farrugia, 2012) and publCIF (Westrip, 2010)
;
_computing_structure_refinement
;
SHELXL2014/7 (Sheldrick, 2015)
;
_computing_structure_solution
;
SHELXS97 (Sheldrick, 2008)
;
_diffrn_ambient_temperature 200(2)
_diffrn_detector_area_resol_mean 9
_diffrn_measured_fraction_theta_full 0.998
_diffrn_measured_fraction_theta_max 0.998
_diffrn_measurement_device_type 'Nonius KappaCCD'
_diffrn_measurement_method CCD
_diffrn_radiation_monochromator 'horizonally mounted graphite crystal'
_diffrn_radiation_type MoK\a
_diffrn_radiation_wavelength 0.71073
_diffrn_reflns_av_R_equivalents 0.1001
_diffrn_reflns_limit_h_max 15
_diffrn_reflns_limit_h_min -15
_diffrn_reflns_limit_k_max 10
_diffrn_reflns_limit_k_min -11
_diffrn_reflns_limit_l_max 16
_diffrn_reflns_limit_l_min -17
_diffrn_reflns_number 29484
_diffrn_reflns_reduction_process
;
        Scaled and merged with Sortav
        R.H. Blessing, (1987) Cryst. Rev. 1, 3-58
        R.H. Blessing, (1989) J. Appl. Cryst. 22, 396-397
;
_diffrn_reflns_theta_full 25
_diffrn_reflns_theta_max 25.232
_diffrn_reflns_theta_min 3.268
_diffrn_standards_number 0
_exptl_absorpt_coefficient_mu 5.99
_exptl_absorpt_correction_T_max 0.531
_exptl_absorpt_correction_T_min 0.297
_exptl_absorpt_correction_type multi-scan
_exptl_absorpt_process_details
;
(Blessing, 1995)
;
_exptl_crystal_colour colourless
_exptl_crystal_density_diffrn 1.534
_exptl_crystal_density_method 'not measured'
_exptl_crystal_description prism
_exptl_crystal_F_000 792
_exptl_crystal_size_max 0.42
_exptl_crystal_size_mid 0.14
_exptl_crystal_size_min 0.11
_refine_diff_density_max 1.415
_refine_diff_density_min -1.348
_refine_ls_extinction_coef 0.0113(4)
_refine_ls_extinction_method
;
SHELXL-2014/7 (Sheldrick, 2015)
;
_refine_ls_goodness_of_fit_ref 1.121
_refine_ls_hydrogen_treatment constr
_refine_ls_matrix_type full
_refine_ls_number_constraints 0
_refine_ls_number_parameters 164
_refine_ls_number_reflns 3136
_refine_ls_number_restraints 0
_refine_ls_restrained_S_all 1.121
_refine_ls_R_factor_all 0.0474
_refine_ls_R_factor_gt 0.0317
_refine_ls_shift/su_max 0
_refine_ls_shift/su_mean 0
_refine_ls_structure_factor_coef Fsqd
_refine_ls_weighting_details 'w=1/[\s^2^(Fo^2^)+(0.0270P)^2^+1.4700P] where P=(Fo^2^+2Fc^2^)/3'
_refine_ls_weighting_scheme calc
_refine_ls_wR_factor_ref 0.073
_reflns_number_gt 2471
_reflns_number_total 3136
_reflns_threshold_expression 'I > 2\s(I)'
_cod_data_source_file wm5139sup1.cif
_cod_data_source_block I
_cod_database_code 2240535
_cod_database_fobs_code 2240535

loop_
_space_group_symop_operation_xyz
'x, y, z'
'-x+1/2, y+1/2, -z+1/2'
'-x, -y, -z'
'x-1/2, -y-1/2, z-1/2'

loop_
_atom_site_type_symbol
_atom_site_label
_atom_site_fract_x
_atom_site_fract_y
_atom_site_fract_z
_atom_site_U_iso_or_equiv
_atom_site_adp_type
_atom_site_calc_flag
_atom_site_occupancy
C C1 0.0972(5) -0.0651(7) 0.2994(4) 0.0639(18) Uani d 1
H H1A 0.0395 -0.1199 0.3098 0.096 Uiso calc 1
H H1B 0.1367 -0.1231 0.2675 0.096 Uiso calc 1
H H1C 0.0664 0.015 0.2576 0.096 Uiso calc 1
C C2 0.3457(5) 0.0906(7) 0.4060(5) 0.0643(18) Uani d 1
H H2A 0.4003 0.0178 0.4168 0.096 Uiso calc 1
H H2B 0.376 0.1704 0.4483 0.096 Uiso calc 1
H H2C 0.3221 0.1199 0.3372 0.096 Uiso calc 1
C C3 0.1226(5) 0.2003(6) 0.4579(5) 0.069(2) Uani d 1
H H3A 0.0907 0.2447 0.3937 0.103 Uiso calc 1
H H3B 0.1737 0.2644 0.5024 0.103 Uiso calc 1
H H3C 0.066 0.177 0.4848 0.103 Uiso calc 1
C C11 0.2768(4) -0.0503(5) 0.6213(4) 0.0337(11) Uani d 1
C C12 0.3349(4) -0.1313(5) 0.5761(3) 0.0338(11) Uani d 1
H H12 0.4093 -0.1215 0.5863 0.041 Uiso calc 1
C C13 0.2663(4) -0.2296(5) 0.5131(3) 0.0326(11) Uani d 1
C C14 0.1638(4) -0.2058(5) 0.5167(4) 0.0347(11) Uani d 1
H H14 0.1007 -0.2555 0.4809 0.042 Uiso calc 1
C C15 0.1698(4) -0.0956(5) 0.5824(4) 0.0361(12) Uani d 1
H H15 0.1111 -0.058 0.5979 0.043 Uiso calc 1
C C16 0.3228(4) 0.0569(6) 0.7029(4) 0.0464(14) Uani d 1
C C17 0.2339(6) 0.1215(8) 0.7320(5) 0.085(2) Uani d 1
H H17A 0.1948 0.0483 0.753 0.127 Uiso calc 1
H H17B 0.1845 0.1712 0.6758 0.127 Uiso calc 1
H H17C 0.2646 0.1869 0.786 0.127 Uiso calc 1
C C18 0.3969(6) -0.0205(6) 0.7922(5) 0.076(2) Uani d 1
H H18A 0.4239 0.0443 0.8472 0.113 Uiso calc 1
H H18B 0.4574 -0.0601 0.7764 0.113 Uiso calc 1
H H18C 0.357 -0.0955 0.8102 0.113 Uiso calc 1
C C19 0.3869(6) 0.1672(6) 0.6724(5) 0.077(2) Uani d 1
H H19A 0.3404 0.2161 0.6144 0.116 Uiso calc 1
H H19B 0.4462 0.1232 0.6571 0.116 Uiso calc 1
H H19C 0.4158 0.2338 0.7261 0.116 Uiso calc 1
C C20 0.3013(4) -0.3463(5) 0.4585(4) 0.0425(13) Uani d 1
C C21 0.3666(6) -0.4500(6) 0.5375(5) 0.071(2) Uani d 1
H H21A 0.4269 -0.4014 0.585 0.106 Uiso calc 1
H H21B 0.3938 -0.5248 0.5064 0.106 Uiso calc 1
H H21C 0.3204 -0.4896 0.5714 0.106 Uiso calc 1
C C22 0.2040(5) -0.4224(6) 0.3889(5) 0.0629(18) Uani d 1
H H22A 0.1602 -0.4593 0.426 0.094 Uiso calc 1
H H22B 0.2283 -0.4992 0.3571 0.094 Uiso calc 1
H H22C 0.1611 -0.3574 0.3389 0.094 Uiso calc 1
C C23 0.3706(5) -0.2918(7) 0.4017(5) 0.0697(19) Uani d 1
H H23A 0.3286 -0.2277 0.3507 0.105 Uiso calc 1
H H23B 0.3953 -0.3699 0.3714 0.105 Uiso calc 1
H H23C 0.4327 -0.2427 0.4465 0.105 Uiso calc 1
Hf Hf1 0.20704(2) 0.00819(2) 0.44138(2) 0.03781(13) Uani d 1

loop_
_atom_site_aniso_label
_atom_site_aniso_U_11
_atom_site_aniso_U_22
_atom_site_aniso_U_33
_atom_site_aniso_U_12
_atom_site_aniso_U_13
_atom_site_aniso_U_23
C1 0.065(4) 0.068(4) 0.049(4) -0.013(3) 0.007(3) 0.015(3)
C2 0.064(4) 0.077(4) 0.054(4) -0.018(3) 0.022(3) 0.006(3)
C3 0.057(4) 0.051(4) 0.088(5) 0.007(3) 0.011(4) 0.018(3)
C11 0.037(3) 0.034(2) 0.028(3) -0.002(2) 0.008(2) -0.002(2)
C12 0.026(2) 0.042(3) 0.032(3) 0.003(2) 0.008(2) 0.003(2)
C13 0.036(3) 0.034(3) 0.028(3) 0.003(2) 0.009(2) 0.000(2)
C14 0.031(3) 0.034(3) 0.040(3) -0.005(2) 0.013(2) 0.002(2)
C15 0.033(3) 0.038(3) 0.043(3) 0.000(2) 0.019(2) 0.002(2)
C16 0.054(3) 0.045(3) 0.037(3) -0.006(3) 0.012(3) -0.010(2)
C17 0.090(5) 0.093(5) 0.075(5) 0.001(4) 0.031(4) -0.048(4)
C18 0.089(5) 0.067(4) 0.042(4) -0.001(3) -0.016(4) -0.012(3)
C19 0.104(6) 0.070(4) 0.055(4) -0.047(4) 0.024(4) -0.018(3)
C20 0.041(3) 0.047(3) 0.039(3) 0.004(2) 0.013(2) -0.007(2)
C21 0.090(5) 0.060(4) 0.057(4) 0.033(4) 0.017(4) -0.008(3)
C22 0.071(4) 0.050(4) 0.062(4) -0.007(3) 0.016(3) -0.026(3)
C23 0.072(5) 0.071(4) 0.079(5) -0.001(3) 0.043(4) -0.027(4)
Hf1 0.03159(16) 0.04226(18) 0.03505(17) -0.00414(9) 0.00523(10) 0.00804(10)

loop_
_atom_type_symbol
_atom_type_description
_atom_type_scat_dispersion_real
_atom_type_scat_dispersion_imag
_atom_type_scat_source
C C 0.0033 0.0016 'International Tables Vol C Tables 4.2.6.8 and 6.1.1.4'
H H 0 0 'International Tables Vol C Tables 4.2.6.8 and 6.1.1.4'
Hf Hf -0.583 6.1852 'International Tables Vol C Tables 4.2.6.8 and 6.1.1.4'
Si Si 0.0817 0.0704 'International Tables Vol C Tables 4.2.6.8 and 6.1.1.4'

loop_
_geom_angle_atom_site_label_1
_geom_angle_atom_site_label_2
_geom_angle_atom_site_label_3
_geom_angle
_geom_angle_publ_flag
Hf1 C1 H1A 109.5 ?
Hf1 C1 H1B 109.5 ?
H1A C1 H1B 109.5 ?
Hf1 C1 H1C 109.5 ?
H1A C1 H1C 109.5 ?
H1B C1 H1C 109.5 ?
Hf1 C2 H2A 109.5 ?
Hf1 C2 H2B 109.5 ?
H2A C2 H2B 109.5 ?
Hf1 C2 H2C 109.5 ?
H2A C2 H2C 109.5 ?
H2B C2 H2C 109.5 ?
Hf1 C3 H3A 109.5 ?
Hf1 C3 H3B 109.5 ?
H3A C3 H3B 109.5 ?
Hf1 C3 H3C 109.5 ?
H3A C3 H3C 109.5 ?
H3B C3 H3C 109.5 ?
C12 C11 C15 106.1(4) ?
C12 C11 C16 126.5(4) ?
C15 C11 C16 127.2(5) ?
C12 C11 Hf1 73.0(3) ?
C15 C11 Hf1 71.6(3) ?
C16 C11 Hf1 124.1(4) ?
C11 C12 C13 109.8(4) ?
C11 C12 Hf1 74.5(3) ?
C13 C12 Hf1 74.6(3) ?
C11 C12 H12 125.1 ?
C13 C12 H12 125.1 ?
Hf1 C12 H12 117.6 ?
C14 C13 C12 106.8(4) ?
C14 C13 C20 127.3(4) ?
C12 C13 C20 125.7(4) ?
C14 C13 Hf1 72.3(3) ?
C12 C13 Hf1 72.7(3) ?
C20 C13 Hf1 123.8(3) ?
C13 C14 C15 108.3(4) ?
C13 C14 Hf1 75.4(3) ?
C15 C14 Hf1 72.8(3) ?
C13 C14 H14 125.9 ?
C15 C14 H14 125.9 ?
Hf1 C14 H14 117.8 ?
C11 C15 C14 108.9(4) ?
C11 C15 Hf1 75.6(3) ?
C14 C15 Hf1 74.1(3) ?
C11 C15 H15 125.5 ?
C14 C15 H15 125.5 ?
Hf1 C15 H15 116.7 ?
C17 C16 C19 111.0(6) ?
C17 C16 C18 107.6(6) ?
C19 C16 C18 108.9(5) ?
C17 C16 C11 110.3(5) ?
C19 C16 C11 111.3(5) ?
C18 C16 C11 107.5(5) ?
C16 C17 H17A 109.5 ?
C16 C17 H17B 109.5 ?
H17A C17 H17B 109.5 ?
C16 C17 H17C 109.5 ?
H17A C17 H17C 109.5 ?
H17B C17 H17C 109.5 ?
C16 C18 H18A 109.5 ?
C16 C18 H18B 109.5 ?
H18A C18 H18B 109.5 ?
C16 C18 H18C 109.5 ?
H18A C18 H18C 109.5 ?
H18B C18 H18C 109.5 ?
C16 C19 H19A 109.5 ?
C16 C19 H19B 109.5 ?
H19A C19 H19B 109.5 ?
C16 C19 H19C 109.5 ?
H19A C19 H19C 109.5 ?
H19B C19 H19C 109.5 ?
C23 C20 C22 109.6(5) ?
C23 C20 C13 111.8(4) ?
C22 C20 C13 110.9(4) ?
C23 C20 C21 109.6(5) ?
C22 C20 C21 108.5(5) ?
C13 C20 C21 106.3(4) ?
C20 C21 H21A 109.5 ?
C20 C21 H21B 109.5 ?
H21A C21 H21B 109.5 ?
C20 C21 H21C 109.5 ?
H21A C21 H21C 109.5 ?
H21B C21 H21C 109.5 ?
C20 C22 H22A 109.5 ?
C20 C22 H22B 109.5 ?
H22A C22 H22B 109.5 ?
C20 C22 H22C 109.5 ?
H22A C22 H22C 109.5 ?
H22B C22 H22C 109.5 ?
C20 C23 H23A 109.5 ?
C20 C23 H23B 109.5 ?
H23A C23 H23B 109.5 ?
C20 C23 H23C 109.5 ?
H23A C23 H23C 109.5 ?
H23B C23 H23C 109.5 ?
C1 Hf1 C2 103.7(2) y
C1 Hf1 C3 99.7(2) y
C2 Hf1 C3 102.4(3) y
C1 Hf1 C15 113.1(2) ?
C2 Hf1 C15 138.5(2) ?
C3 Hf1 C15 90.0(2) ?
C1 Hf1 C14 88.1(2) ?
C2 Hf1 C14 136.9(2) ?
C3 Hf1 C14 116.4(2) ?
C15 Hf1 C14 33.1(2) ?
C1 Hf1 C12 128.3(2) ?
C2 Hf1 C12 88.6(2) ?
C3 Hf1 C12 126.7(2) ?
C15 Hf1 C12 53.7(2) ?
C14 Hf1 C12 53.8(2) ?
C1 Hf1 C11 142.6(2) ?
C2 Hf1 C11 106.0(2) ?
C3 Hf1 C11 95.6(2) ?
C15 Hf1 C11 32.7(2) ?
C14 Hf1 C11 54.5(2) ?
C12 Hf1 C11 32.5(2) ?
C1 Hf1 C13 96.4(2) ?
C2 Hf1 C13 104.6(2) ?
C3 Hf1 C13 144.1(2) ?
C15 Hf1 C13 54.1(2) ?
C14 Hf1 C13 32.3(2) ?
C12 Hf1 C13 32.6(2) ?
C11 Hf1 C13 54.3(2) ?

loop_
_geom_bond_atom_site_label_1
_geom_bond_atom_site_label_2
_geom_bond_distance
_geom_bond_publ_flag
C1 Hf1 2.198(6) y
C1 H1A 0.98 ?
C1 H1B 0.98 ?
C1 H1C 0.98 ?
C2 Hf1 2.211(6) y
C2 H2A 0.98 ?
C2 H2B 0.98 ?
C2 H2C 0.98 ?
C3 Hf1 2.213(6) y
C3 H3A 0.98 ?
C3 H3B 0.98 ?
C3 H3C 0.98 ?
C11 C12 1.402(7) ?
C11 C15 1.406(6) ?
C11 C16 1.531(7) ?
C11 Hf1 2.519(5) y
C12 C13 1.412(6) ?
C12 Hf1 2.500(4) y
C12 H12 0.95 ?
C13 C14 1.395(6) ?
C13 C20 1.531(7) ?
C13 Hf1 2.524(4) y
C14 C15 1.409(7) ?
C14 Hf1 2.484(5) y
C14 H14 0.95 ?
C15 Hf1 2.468(5) y
C15 H15 0.95 ?
C16 C17 1.511(9) ?
C16 C19 1.513(8) ?
C16 C18 1.529(8) ?
C17 H17A 0.98 ?
C17 H17B 0.98 ?
C17 H17C 0.98 ?
C18 H18A 0.98 ?
C18 H18B 0.98 ?
C18 H18C 0.98 ?
C19 H19A 0.98 ?
C19 H19B 0.98 ?
C19 H19C 0.98 ?
C20 C23 1.517(8) ?
C20 C22 1.530(7) ?
C20 C21 1.545(7) ?
C21 H21A 0.98 ?
C21 H21B 0.98 ?
C21 H21C 0.98 ?
C22 H22A 0.98 ?
C22 H22B 0.98 ?
C22 H22C 0.98 ?
C23 H23A 0.98 ?
C23 H23B 0.98 ?
C23 H23C 0.98 ?

loop_
_geom_torsion_atom_site_label_1
_geom_torsion_atom_site_label_2
_geom_torsion_atom_site_label_3
_geom_torsion_atom_site_label_4
_geom_torsion
C15 C11 C12 C13 -2.5(6)
C16 C11 C12 C13 172.8(5)
Hf1 C11 C12 C13 -66.9(3)
C15 C11 C12 Hf1 64.5(3)
C16 C11 C12 Hf1 -120.2(5)
C11 C12 C13 C14 2.1(5)
Hf1 C12 C13 C14 -64.7(3)
C11 C12 C13 C20 -173.5(5)
Hf1 C12 C13 C20 119.6(5)
C11 C12 C13 Hf1 66.8(3)
C12 C13 C14 C15 -1.0(5)
C20 C13 C14 C15 174.6(5)
Hf1 C13 C14 C15 -66.0(3)
C12 C13 C14 Hf1 65.0(3)
C20 C13 C14 Hf1 -119.4(5)
C12 C11 C15 C14 1.8(6)
C16 C11 C15 C14 -173.4(5)
Hf1 C11 C15 C14 67.3(3)
C12 C11 C15 Hf1 -65.4(3)
C16 C11 C15 Hf1 119.3(5)
C13 C14 C15 C11 -0.6(6)
Hf1 C14 C15 C11 -68.3(3)
C13 C14 C15 Hf1 67.7(3)
C12 C11 C16 C17 -179.8(6)
C15 C11 C16 C17 -5.4(8)
Hf1 C11 C16 C17 86.6(6)
C12 C11 C16 C19 56.5(8)
C15 C11 C16 C19 -129.2(6)
Hf1 C11 C16 C19 -37.1(6)
C12 C11 C16 C18 -62.7(7)
C15 C11 C16 C18 111.6(6)
Hf1 C11 C16 C18 -156.3(5)
C14 C13 C20 C23 134.0(5)
C12 C13 C20 C23 -51.3(7)
Hf1 C13 C20 C23 41.1(6)
C14 C13 C20 C22 11.3(7)
C12 C13 C20 C22 -174.0(5)
Hf1 C13 C20 C22 -81.6(5)
C14 C13 C20 C21 -106.5(6)
C12 C13 C20 C21 68.2(7)
Hf1 C13 C20 C21 160.6(4)
